data_2203110
loop_
_publ_author_name
'Hapipah Ali'
'Mohammad, Mazliza'
'M. Sukeri. M.Yusof'
'Bohari. M.Yamin'

_publ_section_title Bis{\m-2'-[1-(4-chloro-2-oxidophenyl)ethylidene]thiophene-2-carbohydrazidato}bis[pyridinezinc(II)]
_journal_issue 1
_journal_name_full 'Acta Crystallographica Section E'
_journal_page_first m123
_journal_page_last m125
_journal_paper_doi 10.1107/S160053680302909X
_journal_volume 60
_journal_year 2004
_chemical_formula_iupac '[Zn2 (C13 H9 Cl N2 O2 S)2 (C5 H5 N)2]'
_chemical_formula_moiety 'C36 H28 Cl2 N6 O4 S2 Zn2'
_chemical_formula_sum 'C36 H28 Cl2 N6 O4 S2 Zn2'
_chemical_formula_weight 874.40
_chemical_name_systematic
;
Bis{\m-2'-[1-(4-chloro-2-oxidophenyl)ethylidene]thiophene-2-
carbohydrazidato}bis[pyridinezinc(II)]
;
_space_group_IT_number 14
_symmetry_cell_setting monoclinic
_symmetry_space_group_name_Hall '-P 2yn'
_symmetry_space_group_name_H-M 'P 1 21/n 1'
_atom_sites_solution_hydrogens geom
_atom_sites_solution_primary direct
_atom_sites_solution_secondary difmap
_audit_creation_method SHELXL-97
_cell_angle_alpha 90.00
_cell_angle_beta 107.318(3)
_cell_angle_gamma 90.00
_cell_formula_units_Z 4
_cell_length_a 18.367(2)
_cell_length_b 10.201(2)
_cell_length_c 20.242(2)
_cell_measurement_reflns_used 9860
_cell_measurement_temperature 293(2)
_cell_measurement_theta_max 27.6
_cell_measurement_theta_min 1.3
_cell_volume 3620.6(9)
_computing_cell_refinement 'SAINT (Siemens, 1996)'
_computing_data_collection 'SMART (Siemens, 1996)'
_computing_data_reduction SAINT
_computing_molecular_graphics SHELXTL
_computing_publication_material
;
SHELXTL, PARST (Nardelli, 1995) and PLATON (Spek, 2003)
;
_computing_structure_refinement 'SHELXL97 (Sheldrick, 1997)'
_computing_structure_solution 'SHELXS97 (Sheldrick, 1990)'
_diffrn_ambient_temperature 293(2)
_diffrn_detector_area_resol_mean 83.66
_diffrn_measured_fraction_theta_full 0.99
_diffrn_measured_fraction_theta_max 0.99
_diffrn_measurement_device_type
;
Bruker SMART APEX CCD area-detector
;
_diffrn_measurement_method \w
_diffrn_radiation_monochromator graphite
_diffrn_radiation_source 'fine-focus sealed tube'
_diffrn_radiation_type MoK\a
_diffrn_radiation_wavelength 0.71073
_diffrn_reflns_av_R_equivalents 0.020
_diffrn_reflns_av_sigmaI/netI 0.023
_diffrn_reflns_limit_h_max 23
_diffrn_reflns_limit_h_min -23
_diffrn_reflns_limit_k_max 13
_diffrn_reflns_limit_k_min -12
_diffrn_reflns_limit_l_max 26
_diffrn_reflns_limit_l_min -16
_diffrn_reflns_number 23971
_diffrn_reflns_theta_full 27.6
_diffrn_reflns_theta_max 27.6
_diffrn_reflns_theta_min 1.3
_diffrn_standards_decay_% 0
_diffrn_standards_interval_count 0
_diffrn_standards_interval_time 0
_diffrn_standards_number 0
_exptl_absorpt_coefficient_mu 1.637
_exptl_absorpt_correction_T_max 0.546
_exptl_absorpt_correction_T_min 0.499
_exptl_absorpt_correction_type multi-scan
_exptl_absorpt_process_details '(SADABS; Sheldrick, 1996)'
_exptl_crystal_colour yellow
_exptl_crystal_density_diffrn 1.604
_exptl_crystal_density_method 'not measured'
_exptl_crystal_description block
_exptl_crystal_F_000 1776
_exptl_crystal_size_max 0.44
_exptl_crystal_size_mid 0.39
_exptl_crystal_size_min 0.37
_refine_diff_density_max 0.88
_refine_diff_density_min -0.37
_refine_ls_extinction_method none
_refine_ls_goodness_of_fit_ref 1.06
_refine_ls_hydrogen_treatment constr
_refine_ls_matrix_type full
_refine_ls_number_parameters 469
_refine_ls_number_reflns 8380
_refine_ls_number_restraints 0
_refine_ls_restrained_S_all 1.06
_refine_ls_R_factor_all 0.060
_refine_ls_R_factor_gt 0.048
_refine_ls_shift/su_max 0.000
_refine_ls_shift/su_mean 0.000
_refine_ls_structure_factor_coef Fsqd
_refine_ls_weighting_details 'calc w = 1/[\s^2^(Fo^2^)+(0.0743P)^2^+2.3755P] where P = (Fo^2^+2Fc^2^)/3'
_refine_ls_weighting_scheme calc
_refine_ls_wR_factor_gt 0.131
_refine_ls_wR_factor_ref 0.138
_reflns_number_gt 6706
_reflns_number_total 8380
_reflns_threshold_expression I>2\s(I)
_cod_data_source_file rn6010.cif
_cod_data_source_block I
_cod_original_cell_volume 3620.4(8)
_cod_original_sg_symbol_H-M 'P 21/n'
_cod_database_code 2203110
_cod_database_fobs_code 2203110

loop_
_symmetry_equiv_pos_as_xyz
'x, y, z'
'-x+1/2, y+1/2, -z+1/2'
'-x, -y, -z'
'x-1/2, -y-1/2, z-1/2'

loop_
_atom_site_label
_atom_site_fract_x
_atom_site_fract_y
_atom_site_fract_z
_atom_site_U_iso_or_equiv
_atom_site_adp_type
_atom_site_calc_flag
_atom_site_refinement_flags
_atom_site_occupancy
_atom_site_type_symbol
Zn1 0.202037(18) 0.61779(4) 0.026241(17) 0.03929(11) Uani d . 1 Zn
Zn2 0.292618(17) 0.83639(4) -0.021172(17) 0.03882(11) Uani d . 1 Zn
Cl1 -0.09678(5) 1.06969(13) -0.17002(6) 0.0798(3) Uani d . 1 Cl
Cl2 0.59505(6) 0.40299(13) 0.18416(6) 0.0785(3) Uani d . 1 Cl
S1 0.05947(6) 0.38936(12) 0.19664(6) 0.0696(3) Uani d . 1 S
S2 0.43563(6) 1.10851(11) -0.17566(6) 0.0679(3) Uani d . 1 S
O1 0.18304(10) 0.7815(2) -0.03213(11) 0.0432(5) Uani d . 1 O
O2 0.21247(12) 0.5204(3) 0.11380(12) 0.0591(7) Uani d . 1 O
O3 0.31206(11) 0.6715(2) 0.03571(11) 0.0434(5) Uani d . 1 O
O4 0.28321(12) 0.9259(3) -0.11075(12) 0.0584(6) Uani d . 1 O
N1 0.09690(14) 0.6516(3) 0.04059(13) 0.0434(6) Uani d . 1 N
N2 0.08487(15) 0.5719(3) 0.09198(14) 0.0484(6) Uani d . 1 N
N3 0.40132(13) 0.8147(3) -0.03015(13) 0.0415(5) Uani d . 1 N
N4 0.41430(14) 0.9001(3) -0.07913(13) 0.0446(6) Uani d . 1 N
N5 0.19202(15) 0.4732(3) -0.04624(15) 0.0500(6) Uani d . 1 N
N6 0.30584(15) 0.9780(3) 0.05442(14) 0.0470(6) Uani d . 1 N
C1 0.11698(16) 0.8415(3) -0.06269(15) 0.0382(6) Uani d . 1 C
C2 0.11514(17) 0.9329(3) -0.11455(16) 0.0492(7) Uani d . 1 C
H2B 0.1595 0.9478 -0.1266 0.059 Uiso calc R 1 H
C3 0.05079(18) 1.0016(4) -0.14844(17) 0.0528(8) Uani d . 1 C
H3A 0.0513 1.0615 -0.1829 0.063 Uiso calc R 1 H
C4 -0.01483(17) 0.9795(4) -0.13010(17) 0.0514(8) Uani d . 1 C
C5 -0.01558(17) 0.8908(3) -0.08039(17) 0.0490(7) Uani d . 1 C
H5A -0.0608 0.8774 -0.0695 0.059 Uiso calc R 1 H
C6 0.04925(16) 0.8185(3) -0.04476(15) 0.0407(6) Uani d . 1 C
C7 0.04094(16) 0.7271(3) 0.00854(16) 0.0440(7) Uani d . 1 C
C8 -0.03309(19) 0.7214(4) 0.0256(2) 0.0664(11) Uani d . 1 C
H8A -0.0295 0.6571 0.0611 0.100 Uiso calc R 1 H
H8B -0.0734 0.6977 -0.0151 0.100 Uiso calc R 1 H
H8C -0.0437 0.8057 0.0417 0.100 Uiso calc R 1 H
C9 0.14757(17) 0.5113(3) 0.12508(15) 0.0433(7) Uani d . 1 C
C10 0.14400(17) 0.4241(3) 0.18152(15) 0.0426(6) Uani d . 1 C
C11 0.1023(2) 0.2885(4) 0.2627(2) 0.0706(11) Uani d . 1 C
H11A 0.0762 0.2429 0.2884 0.085 Uiso calc R 1 H
C12 0.1776(2) 0.2808(4) 0.2741(2) 0.0681(11) Uani d . 1 C
H12A 0.2089 0.2283 0.3086 0.082 Uiso calc R 1 H
C13 0.2060(2) 0.3598(4) 0.22912(17) 0.0543(8) Uani d . 1 C
H13A 0.2569 0.3678 0.2308 0.065 Uiso calc R 1 H
C14 0.37864(16) 0.6158(3) 0.06863(15) 0.0381(6) Uani d . 1 C
C15 0.38027(17) 0.5225(3) 0.11959(16) 0.0450(7) Uani d . 1 C
H15A 0.3350 0.5030 0.1292 0.054 Uiso calc R 1 H
C16 0.44522(18) 0.4587(3) 0.15592(16) 0.0483(7) Uani d . 1 C
H16A 0.4443 0.3973 0.1896 0.058 Uiso calc R 1 H
C17 0.51188(17) 0.4873(4) 0.14155(17) 0.0509(8) Uani d . 1 C
C18 0.51378(17) 0.5785(3) 0.09319(16) 0.0480(7) Uani d . 1 C
H18A 0.5601 0.5968 0.0853 0.058 Uiso calc R 1 H
C19 0.44811(16) 0.6464(3) 0.05461(15) 0.0397(6) Uani d . 1 C
C20 0.45740(16) 0.7407(3) 0.00278(15) 0.0413(6) Uani d . 1 C
C21 0.53262(18) 0.7506(4) -0.01168(19) 0.0580(9) Uani d . 1 C
H21A 0.5294 0.8157 -0.0467 0.087 Uiso calc R 1 H
H21B 0.5452 0.6673 -0.0275 0.087 Uiso calc R 1 H
H21C 0.5714 0.7751 0.0299 0.087 Uiso calc R 1 H
C22 0.34949(17) 0.9498(3) -0.11676(15) 0.0434(7) Uani d . 1 C
C23 0.35275(16) 1.0431(3) -0.17096(16) 0.0449(7) Uani d . 1 C
C24 0.3905(3) 1.2031(4) -0.2439(2) 0.0700(11) Uani d . 1 C
H24A 0.4153 1.2616 -0.2651 0.084 Uiso calc R 1 H
C25 0.3158(2) 1.1847(5) -0.2639(2) 0.0744(12) Uani d . 1 C
H25A 0.2829 1.2307 -0.3004 0.089 Uiso calc R 1 H
C26 0.28949(19) 1.0874(4) -0.22440(18) 0.0611(10) Uani d . 1 C
H26A 0.2394 1.0590 -0.2329 0.073 Uiso calc R 1 H
C27 0.2355(3) 0.3661(6) -0.0329(3) 0.110(2) Uani d . 1 C
H27A 0.2700 0.3554 0.0109 0.132 Uiso calc R 1 H
C28 0.2305(4) 0.2710(7) -0.0822(4) 0.153(3) Uani d . 1 C
H28A 0.2618 0.1974 -0.0723 0.183 Uiso calc R 1 H
C29 0.1783(4) 0.2867(7) -0.1463(3) 0.120(2) Uani d . 1 C
H29A 0.1754 0.2254 -0.1811 0.145 Uiso calc R 1 H
C30 0.1314(3) 0.3914(5) -0.1586(2) 0.0899(16) Uani d . 1 C
H30A 0.0941 0.4018 -0.2010 0.108 Uiso calc R 1 H
C31 0.1400(3) 0.4819(4) -0.1070(2) 0.0723(11) Uani d . 1 C
H31A 0.1073 0.5537 -0.1153 0.087 Uiso calc R 1 H
C32 0.3745(2) 1.0175(4) 0.0896(2) 0.0604(9) Uani d . 1 C
H32A 0.4156 0.9871 0.0760 0.073 Uiso calc R 1 H
C33 0.3893(2) 1.1001(4) 0.1447(2) 0.0756(12) Uani d . 1 C
H33A 0.4393 1.1231 0.1681 0.091 Uiso calc R 1 H
C34 0.3323(3) 1.1477(5) 0.1650(3) 0.0863(15) Uani d . 1 C
H34A 0.3413 1.2078 0.2011 0.104 Uiso calc R 1 H
C35 0.2593(3) 1.1057(6) 0.1311(3) 0.111(2) Uani d . 1 C
H35A 0.2180 1.1341 0.1450 0.133 Uiso calc R 1 H
C36 0.2492(2) 1.0216(5) 0.0768(3) 0.0867(15) Uani d . 1 C
H36A 0.1999 0.9931 0.0542 0.104 Uiso calc R 1 H

loop_
_atom_site_aniso_label
_atom_site_aniso_U_11
_atom_site_aniso_U_22
_atom_site_aniso_U_33
_atom_site_aniso_U_12
_atom_site_aniso_U_13
_atom_site_aniso_U_23
Zn1 0.03614(18) 0.0435(2) 0.04098(19) 0.00026(13) 0.01565(14) 0.00075(13)
Zn2 0.03369(18) 0.0439(2) 0.04146(19) 0.00044(13) 0.01514(14) 0.00153(14)
Cl1 0.0503(5) 0.1025(9) 0.0858(7) 0.0305(5) 0.0190(5) 0.0368(6)
Cl2 0.0532(5) 0.1019(9) 0.0715(6) 0.0301(5) 0.0048(4) 0.0213(6)
S1 0.0565(5) 0.0847(7) 0.0712(6) 0.0013(5) 0.0248(5) 0.0278(5)
S2 0.0539(5) 0.0804(7) 0.0681(6) -0.0137(5) 0.0163(4) 0.0173(5)
O1 0.0300(9) 0.0477(13) 0.0523(12) 0.0028(8) 0.0127(9) 0.0098(9)
O2 0.0392(11) 0.0885(19) 0.0529(13) 0.0045(12) 0.0186(10) 0.0218(13)
O3 0.0317(10) 0.0469(12) 0.0507(12) 0.0028(8) 0.0110(9) 0.0078(9)
O4 0.0364(11) 0.0905(19) 0.0495(13) -0.0019(11) 0.0146(9) 0.0187(12)
N1 0.0423(13) 0.0477(15) 0.0445(14) 0.0015(11) 0.0196(11) 0.0040(11)
N2 0.0451(14) 0.0524(16) 0.0544(15) 0.0025(12) 0.0252(12) 0.0098(12)
N3 0.0373(12) 0.0459(15) 0.0434(13) 0.0008(10) 0.0152(10) 0.0000(11)
N4 0.0403(13) 0.0498(15) 0.0478(14) 0.0006(11) 0.0195(11) 0.0034(11)
N5 0.0439(14) 0.0494(16) 0.0573(16) -0.0036(12) 0.0161(12) -0.0084(12)
N6 0.0462(14) 0.0472(15) 0.0515(15) -0.0014(11) 0.0207(12) -0.0053(12)
C1 0.0329(13) 0.0418(16) 0.0389(14) -0.0006(11) 0.0092(11) -0.0025(11)
C2 0.0391(15) 0.061(2) 0.0498(18) 0.0037(14) 0.0165(13) 0.0090(15)
C3 0.0456(17) 0.061(2) 0.0520(18) 0.0056(15) 0.0149(14) 0.0133(15)
C4 0.0385(15) 0.060(2) 0.0532(18) 0.0126(14) 0.0097(13) 0.0090(15)
C5 0.0352(15) 0.059(2) 0.0554(19) 0.0059(13) 0.0169(13) 0.0055(15)
C6 0.0348(14) 0.0463(17) 0.0421(15) 0.0018(12) 0.0132(12) -0.0006(12)
C7 0.0378(14) 0.0491(18) 0.0494(17) 0.0007(13) 0.0195(13) -0.0001(13)
C8 0.0453(18) 0.082(3) 0.081(3) 0.0091(18) 0.0328(18) 0.022(2)
C9 0.0447(15) 0.0495(18) 0.0381(15) -0.0038(13) 0.0160(12) -0.0014(13)
C10 0.0428(15) 0.0471(17) 0.0398(15) -0.0008(13) 0.0151(12) -0.0029(12)
C11 0.076(3) 0.076(3) 0.065(2) 0.006(2) 0.029(2) 0.028(2)
C12 0.077(3) 0.073(3) 0.054(2) 0.020(2) 0.0181(18) 0.0167(19)
C13 0.059(2) 0.063(2) 0.0446(18) 0.0101(17) 0.0224(15) 0.0090(15)
C14 0.0350(14) 0.0395(15) 0.0379(14) 0.0011(11) 0.0078(11) -0.0063(11)
C15 0.0398(15) 0.0491(18) 0.0447(16) 0.0014(13) 0.0104(12) 0.0012(13)
C16 0.0480(17) 0.0517(19) 0.0416(16) 0.0042(14) 0.0076(13) 0.0016(13)
C17 0.0392(16) 0.060(2) 0.0465(17) 0.0129(14) 0.0020(13) 0.0011(15)
C18 0.0335(14) 0.061(2) 0.0468(17) 0.0038(13) 0.0075(12) -0.0026(15)
C19 0.0327(13) 0.0440(16) 0.0415(15) 0.0018(11) 0.0097(11) -0.0053(12)
C20 0.0356(14) 0.0473(17) 0.0423(15) -0.0018(12) 0.0135(12) -0.0076(12)
C21 0.0411(17) 0.071(2) 0.067(2) 0.0046(16) 0.0235(16) 0.0103(18)
C22 0.0400(15) 0.0527(19) 0.0398(15) -0.0015(13) 0.0154(12) -0.0026(13)
C23 0.0383(14) 0.0544(19) 0.0465(16) -0.0005(13) 0.0196(13) -0.0009(14)
C24 0.083(3) 0.063(2) 0.071(3) 0.000(2) 0.034(2) 0.021(2)
C25 0.072(3) 0.090(3) 0.064(2) 0.025(2) 0.024(2) 0.028(2)
C26 0.0430(17) 0.092(3) 0.053(2) 0.0137(18) 0.0214(15) 0.0254(19)
C27 0.086(3) 0.094(4) 0.123(4) 0.032(3) -0.011(3) -0.050(3)
C28 0.112(5) 0.114(5) 0.201(7) 0.036(4) -0.002(5) -0.091(5)
C29 0.116(5) 0.126(5) 0.125(5) -0.024(4) 0.045(4) -0.082(4)
C30 0.119(4) 0.085(4) 0.059(3) -0.020(3) 0.017(3) -0.014(2)
C31 0.093(3) 0.061(2) 0.056(2) 0.006(2) 0.012(2) -0.0006(18)
C32 0.0475(18) 0.061(2) 0.072(2) -0.0005(16) 0.0156(17) -0.0113(18)
C33 0.062(2) 0.075(3) 0.085(3) -0.011(2) 0.015(2) -0.029(2)
C34 0.094(3) 0.083(3) 0.091(3) -0.026(3) 0.041(3) -0.045(3)
C35 0.087(3) 0.124(5) 0.136(5) -0.019(3) 0.057(3) -0.075(4)
C36 0.056(2) 0.099(4) 0.110(4) -0.009(2) 0.032(2) -0.052(3)

loop_
_atom_type_symbol
_atom_type_description
_atom_type_scat_dispersion_real
_atom_type_scat_dispersion_imag
_atom_type_scat_source
C C 0.0033 0.0016 'International Tables Vol C Tables 4.2.6.8 and 6.1.1.4'
H H 0.0000 0.0000 'International Tables Vol C Tables 4.2.6.8 and 6.1.1.4'
N N 0.0061 0.0033 'International Tables Vol C Tables 4.2.6.8 and 6.1.1.4'
O O 0.0106 0.0060 'International Tables Vol C Tables 4.2.6.8 and 6.1.1.4'
S S 0.1246 0.1234 'International Tables Vol C Tables 4.2.6.8 and 6.1.1.4'
Cl Cl 0.1484 0.1585 'International Tables Vol C Tables 4.2.6.8 and 6.1.1.4'
Zn Zn 0.2839 1.4301 'International Tables Vol C Tables 4.2.6.8 and 6.1.1.4'

loop_
_geom_angle_atom_site_label_1
_geom_angle_atom_site_label_2
_geom_angle_atom_site_label_3
_geom_angle
_geom_angle_publ_flag
O2 Zn1 O1 152.81(11) yes
O2 Zn1 O3 102.69(9) yes
O1 Zn1 O3 80.02(8) yes
O2 Zn1 N5 104.05(12) yes
O1 Zn1 N5 102.33(11) yes
O3 Zn1 N5 97.79(10) yes
O2 Zn1 N1 78.71(10) yes
O1 Zn1 N1 86.45(9) yes
O3 Zn1 N1 151.68(10) yes
N5 Zn1 N1 109.41(11) yes
O2 Zn1 Zn2 135.74(7) ?
O1 Zn1 Zn2 40.33(5) ?
O3 Zn1 Zn2 39.70(6) ?
N5 Zn1 Zn2 103.77(8) ?
N1 Zn1 Zn2 122.26(8) ?
O4 Zn2 O3 149.11(11) yes
O4 Zn2 O1 102.24(8) yes
O3 Zn2 O1 80.41(8) yes
O4 Zn2 N6 108.25(12) yes
O3 Zn2 N6 101.48(10) yes
O1 Zn2 N6 99.64(10) ?
O4 Zn2 N3 78.08(9) yes
O3 Zn2 N3 87.10(9) yes
O1 Zn2 N3 155.34(10) yes
N6 Zn2 N3 103.65(10) yes
O4 Zn2 Zn1 134.64(7) ?
O3 Zn2 Zn1 40.60(5) ?
O1 Zn2 Zn1 39.81(6) ?
N6 Zn2 Zn1 103.25(8) ?
N3 Zn2 Zn1 124.81(7) ?
C11 S1 C10 91.97(18) ?
C24 S2 C23 92.33(18) ?
C1 O1 Zn1 128.80(18) ?
C1 O1 Zn2 131.03(19) ?
Zn1 O1 Zn2 99.85(8) ?
C9 O2 Zn1 110.29(19) ?
C14 O3 Zn2 128.56(18) ?
C14 O3 Zn1 131.74(19) ?
Zn2 O3 Zn1 99.70(8) ?
C22 O4 Zn2 110.26(19) ?
C7 N1 N2 116.4(2) ?
C7 N1 Zn1 131.7(2) ?
N2 N1 Zn1 111.80(19) ?
C9 N2 N1 110.5(2) ?
C20 N3 N4 117.0(2) ?
C20 N3 Zn2 131.3(2) ?
N4 N3 Zn2 111.70(18) ?
C22 N4 N3 109.8(2) ?
C31 N5 C27 118.0(4) ?
C31 N5 Zn1 120.4(3) ?
C27 N5 Zn1 121.6(3) ?
C32 N6 C36 115.8(3) ?
C32 N6 Zn2 119.9(2) ?
C36 N6 Zn2 123.7(3) ?
O1 C1 C2 118.0(3) ?
O1 C1 C6 123.5(3) ?
C2 C1 C6 118.5(3) ?
C3 C2 C1 122.8(3) ?
C3 C2 H2B 118.6 ?
C1 C2 H2B 118.6 ?
C2 C3 C4 118.3(3) ?
C2 C3 H3A 120.8 ?
C4 C3 H3A 120.8 ?
C5 C4 C3 120.7(3) ?
C5 C4 Cl1 119.8(3) ?
C3 C4 Cl1 119.5(3) ?
C4 C5 C6 122.5(3) ?
C4 C5 H5A 118.8 ?
C6 C5 H5A 118.8 ?
C5 C6 C1 117.2(3) ?
C5 C6 C7 117.0(3) ?
C1 C6 C7 125.8(3) ?
N1 C7 C6 120.4(3) ?
N1 C7 C8 120.0(3) ?
C6 C7 C8 119.6(3) ?
C7 C8 H8A 109.5 ?
C7 C8 H8B 109.5 ?
H8A C8 H8B 109.5 ?
C7 C8 H8C 109.5 ?
H8A C8 H8C 109.5 ?
H8B C8 H8C 109.5 ?
O2 C9 N2 126.9(3) ?
O2 C9 C10 116.3(3) ?
N2 C9 C10 116.8(3) ?
C13 C10 C9 126.8(3) ?
C13 C10 S1 111.9(2) ?
C9 C10 S1 121.3(2) ?
C12 C11 S1 112.8(3) ?
C12 C11 H11A 123.6 ?
S1 C11 H11A 123.6 ?
C11 C12 C13 114.4(3) ?
C11 C12 H12A 122.8 ?
C13 C12 H12A 122.8 ?
C10 C13 C12 108.9(3) ?
C10 C13 H13A 125.6 ?
C12 C13 H13A 125.6 ?
O3 C14 C15 118.3(3) ?
O3 C14 C19 123.4(3) ?
C15 C14 C19 118.3(3) ?
C16 C15 C14 123.1(3) ?
C16 C15 H15A 118.5 ?
C14 C15 H15A 118.5 ?
C15 C16 C17 118.4(3) ?
C15 C16 H16A 120.8 ?
C17 C16 H16A 120.8 ?
C18 C17 C16 121.0(3) ?
C18 C17 Cl2 119.2(3) ?
C16 C17 Cl2 119.8(3) ?
C17 C18 C19 122.3(3) ?
C17 C18 H18A 118.8 ?
C19 C18 H18A 118.8 ?
C18 C19 C14 116.9(3) ?
C18 C19 C20 117.1(3) ?
C14 C19 C20 126.0(3) ?
N3 C20 C19 120.5(3) ?
N3 C20 C21 120.0(3) ?
C19 C20 C21 119.5(3) ?
C20 C21 H21A 109.5 ?
C20 C21 H21B 109.5 ?
H21A C21 H21B 109.5 ?
C20 C21 H21C 109.5 ?
H21A C21 H21C 109.5 ?
H21B C21 H21C 109.5 ?
O4 C22 N4 126.5(3) ?
O4 C22 C23 116.5(3) ?
N4 C22 C23 117.0(3) ?
C26 C23 C22 125.2(3) ?
C26 C23 S2 112.4(2) ?
C22 C23 S2 122.4(2) ?
C25 C24 S2 112.4(3) ?
C25 C24 H24A 123.8 ?
S2 C24 H24A 123.8 ?
C24 C25 C26 114.5(3) ?
C24 C25 H25A 122.7 ?
C26 C25 H25A 122.7 ?
C23 C26 C25 108.1(3) ?
C23 C26 H26A 125.9 ?
C25 C26 H26A 125.9 ?
N5 C27 C28 121.6(5) ?
N5 C27 H27A 119.2 ?
C28 C27 H27A 119.2 ?
C29 C28 C27 118.7(6) ?
C29 C28 H28A 120.6 ?
C27 C28 H28A 120.6 ?
C30 C29 C28 119.6(5) ?
C30 C29 H29A 120.2 ?
C28 C29 H29A 120.2 ?
C29 C30 C31 118.1(5) ?
C29 C30 H30A 120.9 ?
C31 C30 H30A 120.9 ?
N5 C31 C30 123.8(4) ?
N5 C31 H31A 118.1 ?
C30 C31 H31A 118.1 ?
N6 C32 C33 124.1(4) ?
N6 C32 H32A 118.0 ?
C33 C32 H32A 118.0 ?
C34 C33 C32 119.9(4) ?
C34 C33 H33A 120.0 ?
C32 C33 H33A 120.0 ?
C33 C34 C35 118.1(4) ?
C33 C34 H34A 120.9 ?
C35 C34 H34A 120.9 ?
C36 C35 C34 118.4(4) ?
C36 C35 H35A 120.8 ?
C34 C35 H35A 120.8 ?
N6 C36 C35 123.5(4) ?
N6 C36 H36A 118.2 ?
C35 C36 H36A 118.2 ?

loop_
_geom_bond_atom_site_label_1
_geom_bond_atom_site_label_2
_geom_bond_distance
_geom_bond_publ_flag
Zn1 O1 2.015(2) yes
Zn1 O2 1.991(2) yes
Zn1 O3 2.047(2) yes
Zn1 N1 2.065(2) yes
Zn1 N5 2.050(3) yes
Zn1 Zn2 3.1003(5) yes
Zn2 O1 2.0366(19) yes
Zn2 O3 2.009(2) yes
Zn2 O4 1.991(2) yes
Zn2 N3 2.070(2) yes
Zn2 N6 2.065(3) yes
Cl1 C4 1.744(3) yes
Cl2 C17 1.742(3) yes
S1 C10 1.706(3) ?
S1 C11 1.685(4) ?
S2 C23 1.691(3) ?
S2 C24 1.687(4) ?
O1 C1 1.335(3) yes
O2 C9 1.282(4) yes
O3 C14 1.333(3) yes
O4 C22 1.282(3) yes
N1 C7 1.294(4) yes
N1 N2 1.389(3) ?
N2 C9 1.303(4) yes
N3 C20 1.291(4) yes
N3 N4 1.392(3) ?
N4 C22 1.310(4) ?
N5 C31 1.317(4) ?
N5 C27 1.332(6) ?
N6 C32 1.314(4) ?
N6 C36 1.330(5) ?
C1 C2 1.397(4) ?
C1 C6 1.415(4) ?
C2 C3 1.369(4) ?
C2 H2B 0.9300 ?
C3 C4 1.381(5) ?
C3 H3A 0.9300 ?
C4 C5 1.357(5) ?
C5 C6 1.404(4) ?
C5 H5A 0.9300 ?
C6 C7 1.468(4) ?
C7 C8 1.500(4) ?
C8 H8A 0.9600 ?
C8 H8B 0.9600 ?
C8 H8C 0.9600 ?
C9 C10 1.465(4) ?
C10 C13 1.414(4) ?
C11 C12 1.335(5) ?
C11 H11A 0.9300 ?
C12 C13 1.427(5) ?
C12 H12A 0.9300 ?
C13 H13A 0.9300 ?
C14 C15 1.397(4) ?
C14 C19 1.422(4) ?
C15 C16 1.366(4) ?
C15 H15A 0.9300 ?
C16 C17 1.371(5) ?
C16 H16A 0.9300 ?
C17 C18 1.358(5) ?
C18 C19 1.408(4) ?
C18 H18A 0.9300 ?
C19 C20 1.470(4) ?
C20 C21 1.498(4) ?
C21 H21A 0.9600 ?
C21 H21B 0.9600 ?
C21 H21C 0.9600 ?
C22 C23 1.466(4) ?
C23 C26 1.406(4) ?
C24 C25 1.323(6) ?
C24 H24A 0.9300 ?
C25 C26 1.445(5) ?
C25 H25A 0.9300 ?
C26 H26A 0.9300 ?
C27 C28 1.376(7) ?
C27 H27A 0.9300 ?
C28 C29 1.374(8) ?
C28 H28A 0.9300 ?
C29 C30 1.349(8) ?
C29 H29A 0.9300 ?
C30 C31 1.367(6) ?
C30 H30A 0.9300 ?
C31 H31A 0.9300 ?
C32 C33 1.359(5) ?
C32 H32A 0.9300 ?
C33 C34 1.324(6) ?
C33 H33A 0.9300 ?
C34 C35 1.381(7) ?
C34 H34A 0.9300 ?
C35 C36 1.362(6) ?
C35 H35A 0.9300 ?
C36 H36A 0.9300 ?

loop_
_geom_hbond_atom_site_label_D
_geom_hbond_atom_site_label_H
_geom_hbond_atom_site_label_A
_geom_hbond_site_symmetry_A
_geom_hbond_distance_DH
_geom_hbond_distance_HA
_geom_hbond_distance_DA
_geom_hbond_angle_DHA
_geom_hbond_publ_flag
C2 H2B O4 1_555 0.93 2.21 3.065(3) 153 yes
C2 H2B O4 1_555 0.93 2.21 3.066(4) 153 ?
C8 H8A N2 1_555 0.96 2.19 2.663(5) 109 ?
C15 H15A O2 1_555 0.93 2.19 3.049(4) 154 yes
C21 H21A N4 1_555 0.96 2.19 2.673(5) 110 ?
C26 H26A Cl2 4_575 0.93 2.71 3.501(4) 143 yes

loop_
_geom_torsion_atom_site_label_1
_geom_torsion_atom_site_label_2
_geom_torsion_atom_site_label_3
_geom_torsion_atom_site_label_4
_geom_torsion
O2 Zn1 Zn2 O4 176.48(14)
O1 Zn1 Zn2 O4 -44.00(15)
O3 Zn1 Zn2 O4 134.52(15)
N5 Zn1 Zn2 O4 48.92(14)
N1 Zn1 Zn2 O4 -75.09(14)
O2 Zn1 Zn2 O3 41.96(15)
O1 Zn1 Zn2 O3 -178.53(13)
N5 Zn1 Zn2 O3 -85.60(13)
N1 Zn1 Zn2 O3 150.39(13)
O2 Zn1 Zn2 O1 -139.52(15)
O3 Zn1 Zn2 O1 178.53(13)
N5 Zn1 Zn2 O1 92.93(13)
N1 Zn1 Zn2 O1 -31.09(13)
O2 Zn1 Zn2 N6 -50.30(14)
O1 Zn1 Zn2 N6 89.21(12)
O3 Zn1 Zn2 N6 -92.26(12)
N5 Zn1 Zn2 N6 -177.86(10)
N1 Zn1 Zn2 N6 58.13(12)
O2 Zn1 Zn2 N3 67.02(14)
O1 Zn1 Zn2 N3 -153.46(13)
O3 Zn1 Zn2 N3 25.07(13)
N5 Zn1 Zn2 N3 -60.53(12)
N1 Zn1 Zn2 N3 175.45(11)
O2 Zn1 O1 C1 -76.6(3)
O3 Zn1 O1 C1 -175.0(3)
N5 Zn1 O1 C1 89.2(2)
N1 Zn1 O1 C1 -19.9(2)
Zn2 Zn1 O1 C1 -174.0(3)
O2 Zn1 O1 Zn2 97.41(18)
O3 Zn1 O1 Zn2 -0.96(8)
N5 Zn1 O1 Zn2 -96.84(11)
N1 Zn1 O1 Zn2 154.06(11)
O4 Zn2 O1 C1 -36.6(3)
O3 Zn2 O1 C1 174.8(3)
N6 Zn2 O1 C1 74.6(3)
N3 Zn2 O1 C1 -124.6(3)
Zn1 Zn2 O1 C1 173.8(3)
O4 Zn2 O1 Zn1 149.61(11)
O3 Zn2 O1 Zn1 0.97(8)
N6 Zn2 O1 Zn1 -99.17(11)
N3 Zn2 O1 Zn1 61.6(2)
O1 Zn1 O2 C9 69.3(3)
O3 Zn1 O2 C9 162.1(2)
N5 Zn1 O2 C9 -96.4(2)
N1 Zn1 O2 C9 11.1(2)
Zn2 Zn1 O2 C9 136.16(19)
O4 Zn2 O3 C14 80.5(3)
O1 Zn2 O3 C14 178.3(3)
N6 Zn2 O3 C14 -83.7(2)
N3 Zn2 O3 C14 19.7(2)
Zn1 Zn2 O3 C14 179.3(3)
O4 Zn2 O3 Zn1 -98.79(16)
O1 Zn2 O3 Zn1 -0.96(8)
N6 Zn2 O3 Zn1 97.03(10)
N3 Zn2 O3 Zn1 -159.62(10)
O2 Zn1 O3 C14 29.3(3)
O1 Zn1 O3 C14 -178.3(3)
N5 Zn1 O3 C14 -77.0(3)
N1 Zn1 O3 C14 119.0(3)
Zn2 Zn1 O3 C14 -179.2(3)
O2 Zn1 O3 Zn2 -151.43(11)
O1 Zn1 O3 Zn2 0.97(8)
N5 Zn1 O3 Zn2 102.20(11)
N1 Zn1 O3 Zn2 -61.7(2)
O3 Zn2 O4 C22 -78.6(3)
O1 Zn2 O4 C22 -170.4(2)
N6 Zn2 O4 C22 85.0(2)
N3 Zn2 O4 C22 -15.6(2)
Zn1 Zn2 O4 C22 -143.28(19)
O2 Zn1 N1 C7 172.2(3)
O1 Zn1 N1 C7 15.1(3)
O3 Zn1 N1 C7 76.4(4)
N5 Zn1 N1 C7 -86.7(3)
Zn2 Zn1 N1 C7 34.7(3)
O2 Zn1 N1 N2 -11.7(2)
O1 Zn1 N1 N2 -168.8(2)
O3 Zn1 N1 N2 -107.5(3)
N5 Zn1 N1 N2 89.4(2)
Zn2 Zn1 N1 N2 -149.20(17)
C7 N1 N2 C9 -173.3(3)
Zn1 N1 N2 C9 9.9(3)
O4 Zn2 N3 C20 -166.1(3)
O3 Zn2 N3 C20 -13.4(3)
O1 Zn2 N3 C20 -72.7(4)
N6 Zn2 N3 C20 87.7(3)
Zn1 Zn2 N3 C20 -29.4(3)
O4 Zn2 N3 N4 16.43(19)
O3 Zn2 N3 N4 169.2(2)
O1 Zn2 N3 N4 109.8(3)
N6 Zn2 N3 N4 -89.7(2)
Zn1 Zn2 N3 N4 153.14(16)
C20 N3 N4 C22 168.2(3)
Zn2 N3 N4 C22 -13.9(3)
O2 Zn1 N5 C31 135.2(3)
O1 Zn1 N5 C31 -38.2(3)
O3 Zn1 N5 C31 -119.6(3)
N1 Zn1 N5 C31 52.4(3)
Zn2 Zn1 N5 C31 -79.6(3)
O2 Zn1 N5 C27 -42.4(4)
O1 Zn1 N5 C27 144.3(4)
O3 Zn1 N5 C27 62.9(4)
N1 Zn1 N5 C27 -125.2(4)
Zn2 Zn1 N5 C27 102.9(4)
O4 Zn2 N6 C32 -90.4(3)
O3 Zn2 N6 C32 81.1(3)
O1 Zn2 N6 C32 163.2(3)
N3 Zn2 N6 C32 -8.7(3)
Zn1 Zn2 N6 C32 122.7(3)
O4 Zn2 N6 C36 98.7(4)
O3 Zn2 N6 C36 -89.8(4)
O1 Zn2 N6 C36 -7.7(4)
N3 Zn2 N6 C36 -179.6(4)
Zn1 Zn2 N6 C36 -48.2(4)
Zn1 O1 C1 C2 -163.8(2)
Zn2 O1 C1 C2 24.1(4)
Zn1 O1 C1 C6 17.0(4)
Zn2 O1 C1 C6 -155.2(2)
O1 C1 C2 C3 -178.9(3)
C6 C1 C2 C3 0.3(5)
C1 C2 C3 C4 0.3(6)
C2 C3 C4 C5 -0.8(6)
C2 C3 C4 Cl1 177.7(3)
C3 C4 C5 C6 0.7(6)
Cl1 C4 C5 C6 -177.8(3)
C4 C5 C6 C1 0.0(5)
C4 C5 C6 C7 179.1(3)
O1 C1 C6 C5 178.7(3)
C2 C1 C6 C5 -0.5(4)
O1 C1 C6 C7 -0.3(5)
C2 C1 C6 C7 -179.5(3)
N2 N1 C7 C6 177.7(3)
Zn1 N1 C7 C6 -6.3(5)
N2 N1 C7 C8 -2.5(5)
Zn1 N1 C7 C8 173.5(3)
C5 C6 C7 N1 175.9(3)
C1 C6 C7 N1 -5.1(5)
C5 C6 C7 C8 -3.9(5)
C1 C6 C7 C8 175.1(3)
Zn1 O2 C9 N2 -10.1(4)
Zn1 O2 C9 C10 170.4(2)
N1 N2 C9 O2 -0.1(5)
N1 N2 C9 C10 179.5(3)
O2 C9 C10 C13 7.0(5)
N2 C9 C10 C13 -172.6(3)
O2 C9 C10 S1 -173.2(2)
N2 C9 C10 S1 7.2(4)
C11 S1 C10 C13 -1.6(3)
C11 S1 C10 C9 178.6(3)
C10 S1 C11 C12 0.5(4)
S1 C11 C12 C13 0.7(5)
C9 C10 C13 C12 -178.0(3)
S1 C10 C13 C12 2.2(4)
C11 C12 C13 C10 -1.8(5)
Zn2 O3 C14 C15 163.1(2)
Zn1 O3 C14 C15 -17.8(4)
Zn2 O3 C14 C19 -16.9(4)
Zn1 O3 C14 C19 162.2(2)
O3 C14 C15 C16 179.4(3)
C19 C14 C15 C16 -0.6(5)
C14 C15 C16 C17 -0.2(5)
C15 C16 C17 C18 1.1(5)
C15 C16 C17 Cl2 -177.3(3)
C16 C17 C18 C19 -1.2(5)
Cl2 C17 C18 C19 177.2(3)
C17 C18 C19 C14 0.3(5)
C17 C18 C19 C20 -178.7(3)
O3 C14 C19 C18 -179.4(3)
C15 C14 C19 C18 0.6(4)
O3 C14 C19 C20 -0.5(5)
C15 C14 C19 C20 179.5(3)
N4 N3 C20 C19 -179.1(3)
Zn2 N3 C20 C19 3.6(4)
N4 N3 C20 C21 0.9(4)
Zn2 N3 C20 C21 -176.4(2)
C18 C19 C20 N3 -173.9(3)
C14 C19 C20 N3 7.2(5)
C18 C19 C20 C21 6.1(4)
C14 C19 C20 C21 -172.8(3)
Zn2 O4 C22 N4 14.2(4)
Zn2 O4 C22 C23 -165.3(2)
N3 N4 C22 O4 0.1(5)
N3 N4 C22 C23 179.6(3)
O4 C22 C23 C26 -13.1(5)
N4 C22 C23 C26 167.3(3)
O4 C22 C23 S2 167.5(3)
N4 C22 C23 S2 -12.1(4)
C24 S2 C23 C26 3.5(3)
C24 S2 C23 C22 -177.0(3)
C23 S2 C24 C25 -1.4(4)
S2 C24 C25 C26 -1.1(6)
C22 C23 C26 C25 176.0(3)
S2 C23 C26 C25 -4.5(4)
C24 C25 C26 C23 3.5(6)
C31 N5 C27 C28 4.5(9)
Zn1 N5 C27 C28 -177.9(6)
N5 C27 C28 C29 -1.1(12)
C27 C28 C29 C30 -2.7(12)
C28 C29 C30 C31 2.9(10)
C27 N5 C31 C30 -4.3(7)
Zn1 N5 C31 C30 178.1(4)
C29 C30 C31 N5 0.6(8)
C36 N6 C32 C33 -1.6(6)
Zn2 N6 C32 C33 -173.2(4)
N6 C32 C33 C34 -1.3(8)
C32 C33 C34 C35 3.3(9)
C33 C34 C35 C36 -2.6(9)
C32 N6 C36 C35 2.3(8)
Zn2 N6 C36 C35 173.6(5)
C34 C35 C36 N6 -0.3(10)
